data_4518734
loop_
_publ_author_name
'Yusuf, Tunde L.'
'Oladipo, Segun D.'
'Zamisa, Sizwe'
'Kumalo, Hezekiel M.'
'Lawal, Isiaka A.'
'Lawal, Monsurat M.'
'Mabuba, Nonhlangabezo'

_publ_section_title
;
 Design of New Schiff-Base Copper(II) Complexes: Synthesis, Crystal
 Structures, DFT Study, and Binding Potency toward Cytochrome P450 3A4
;
_journal_issue 21
_journal_name_full 'ACS Omega'
_journal_page_first 13704
_journal_page_last 13718
_journal_paper_doi 10.1021/acsomega.1c00906
_journal_volume 6
_journal_year 2021
_chemical_formula_moiety 'C26 H18 Cl2 Cu N2 O4'
_chemical_formula_sum 'C26 H18 Cl2 Cu N2 O4'
_chemical_formula_weight 556.86
_space_group_crystal_system monoclinic
_space_group_IT_number 14
_space_group_name_Hall '-P 2yn'
_space_group_name_H-M_alt 'P 1 21/n 1'
_atom_sites_solution_hydrogens geom
_atom_sites_solution_primary dual
_audit_creation_date 2020-09-21
_audit_creation_method
;
Olex2 1.3
(compiled 2020.07.31 svn.rc2a77460 for OlexSys, GUI svn.r6145)
;
_cell_angle_alpha 90
_cell_angle_beta 110.518(4)
_cell_angle_gamma 90
_cell_formula_units_Z 4
_cell_length_a 12.0280(9)
_cell_length_b 14.7995(12)
_cell_length_c 13.5238(10)
_cell_measurement_reflns_used 9995
_cell_measurement_temperature 100.33
_cell_measurement_theta_max 27.97
_cell_measurement_theta_min 2.39
_cell_volume 2254.6(3)
_computing_molecular_graphics 'Olex2 1.3 (Dolomanov et al., 2009)'
_computing_publication_material 'Olex2 1.3 (Dolomanov et al., 2009)'
_computing_structure_refinement 'SHELXL 2018/3 (Sheldrick, 2015)'
_computing_structure_solution 'SHELXT  (Sheldrick, 2015)'
_diffrn_ambient_temperature 100.33
_diffrn_detector 'Bruker APEX2 area detector'
_diffrn_detector_area_resol_mean 7.9
_diffrn_detector_type 'CCD area detector'
_diffrn_measured_fraction_theta_full 0.999
_diffrn_measured_fraction_theta_max 0.998
_diffrn_measurement_device 'three-circle diffractometer'
_diffrn_measurement_device_type 'Bruker APEX-II CCD'
_diffrn_measurement_method '\f and \w scans'
_diffrn_radiation_monochromator graphite
_diffrn_radiation_probe x-ray
_diffrn_radiation_type MoK\a
_diffrn_radiation_wavelength 0.71073
_diffrn_reflns_av_unetI/netI 0.0720
_diffrn_reflns_Laue_measured_fraction_full 0.999
_diffrn_reflns_Laue_measured_fraction_max 0.998
_diffrn_reflns_limit_h_max 15
_diffrn_reflns_limit_h_min -15
_diffrn_reflns_limit_k_max 18
_diffrn_reflns_limit_k_min -18
_diffrn_reflns_limit_l_max 16
_diffrn_reflns_limit_l_min -16
_diffrn_reflns_number 29792
_diffrn_reflns_point_group_measured_fraction_full 0.999
_diffrn_reflns_point_group_measured_fraction_max 0.998
_diffrn_reflns_theta_full 25.242
_diffrn_reflns_theta_max 26.496
_diffrn_reflns_theta_min 1.953
_diffrn_source 'microfocus sealed X-ray tube'
_diffrn_source_type 'Incoatec I\ms'
_diffrn_standards_number 0
_exptl_absorpt_coefficient_mu 1.245
_exptl_absorpt_correction_T_max 0.7457
_exptl_absorpt_correction_T_min 0.6766
_exptl_absorpt_correction_type multi-scan
_exptl_absorpt_process_details
;
SADABS-2008/1 (Bruker,2008) was used for absorption correction.
wR2(int) was 0.0839 before and 0.0612 after correction.
The Ratio of minimum to maximum transmission is 0.9073.
The \l/2 correction factor is 0.0015.
;
_exptl_crystal_colour brown
_exptl_crystal_colour_primary brown
_exptl_crystal_density_diffrn 1.641
_exptl_crystal_description block
_exptl_crystal_F_000 1132
_exptl_crystal_size_max 0.23
_exptl_crystal_size_mid 0.14
_exptl_crystal_size_min 0.08
_refine_diff_density_max 3.209
_refine_diff_density_min -3.651
_refine_diff_density_rms 0.374
_refine_ls_extinction_method none
_refine_ls_goodness_of_fit_ref 1.182
_refine_ls_hydrogen_treatment constr
_refine_ls_matrix_type full
_refine_ls_number_parameters 163
_refine_ls_number_reflns 29792
_refine_ls_number_restraints 0
_refine_ls_restrained_S_all 1.182
_refine_ls_R_factor_all 0.1120
_refine_ls_R_factor_gt 0.1023
_refine_ls_shift/su_max 0.000
_refine_ls_shift/su_mean 0.000
_refine_ls_structure_factor_coef Fsqd
_refine_ls_weighting_details 'w=1/[\s^2^(Fo^2^)+190.0000P] where P=(Fo^2^+2Fc^2^)/3'
_refine_ls_weighting_scheme calc
_refine_ls_wR_factor_gt 0.3183
_refine_ls_wR_factor_ref 0.3223
_reflns_Friedel_coverage 0.000
_reflns_number_gt 25292
_reflns_number_total 29792
_reflns_threshold_expression 'I > 2\s(I)'
_cod_data_source_file ao1c00906_si_002.cif
_cod_data_source_block 3
_cod_depositor_comments 'Adding full bibliography for 4518733--4518734.cif.'
_cod_database_code 4518734
_shelx_shelxl_version_number 2018/3
_shelx_space_group_comment
;
The symmetry employed for this shelxl refinement is uniquely defined
by the following loop, which should always be used as a source of
symmetry information in preference to the above space-group names.
They are only intended as comments.
;
_shelx_estimated_absorpt_t_max 0.907
_shelx_estimated_absorpt_t_min 0.763
_olex2_refinement_description
;
1. Twinned data refinement
 Scales: 0.421(10)
 0.579(10)
2. Fixed Uiso
 At 1.2 times of:
  All C(H) groups
 At 1.5 times of:
  All O(H) groups
3. Uiso/Uaniso restraints and constraints
Uanis(C14) = Uanis(C19) = Uanis(C18) = Uanis(C17) = Uanis(C16) = Uanis(C15) =
Uanis(C4) = Uanis(C3) = Uanis(C2) = Uanis(C1) = Uanis(C6) = Uanis(C5)
Uanis(O3) = Uanis(O1)
Uanis(N2) = Uanis(N1)
Uanis(C11) = Uanis(C12) = Uanis(C13) = Uanis(C8) = Uanis(C9) = Uanis(C10) =
Uanis(C25) = Uanis(C24) = Uanis(C23) = Uanis(C22) = Uanis(C21) = Uanis(C26)
Uanis(O4) = Uanis(O2)
Uanis(C7) = Uanis(C20)
4.a Aromatic/amide H refined with riding coordinates:
 C3(H3), C4(H4A), C5(H5), C7(H7), C10(H10), C11(H11), C12(H12), C13(H13),
 C16(H16), C17(H17), C18(H18), C20(H20), C23(H23), C24(H24), C25(H25), C26(H26)
4.b Idealised tetrahedral OH refined as rotating group:
 O2(H2), O4(H4)
;
_olex2_submission_special_instructions 'No special instructions were received'

loop_
_space_group_symop_operation_xyz
'x, y, z'
'-x+1/2, y+1/2, -z+1/2'
'-x, -y, -z'
'x-1/2, -y-1/2, z-1/2'

loop_
_atom_site_label
_atom_site_type_symbol
_atom_site_fract_x
_atom_site_fract_y
_atom_site_fract_z
_atom_site_U_iso_or_equiv
_atom_site_adp_type
_atom_site_occupancy
_atom_site_site_symmetry_order
_atom_site_calc_flag
_atom_site_refinement_flags_posn
_atom_site_refinement_flags_adp
_atom_site_refinement_flags_occupancy
_atom_site_disorder_assembly
_atom_site_disorder_group
Cu1 Cu 0.19718(15) 0.12988(11) 0.15492(13) 0.0103(4) Uani 1 1 d . . . . .
Cl1 Cl 0.4373(3) 0.0860(2) 0.3802(3) 0.0171(8) Uani 1 1 d . . . . .
Cl2 Cl 0.1651(3) 0.1858(3) 0.3790(3) 0.0203(9) Uani 1 1 d . . . . .
O1 O 0.0471(8) 0.0788(6) 0.1369(7) 0.0148(16) Uani 1 1 d . . . . .
O2 O -0.1782(9) 0.0450(7) 0.0936(8) 0.0220(18) Uani 1 1 d . . . . .
H2 H -0.142847 0.093411 0.090945 0.033 Uiso 1 1 calc R U . . .
O3 O 0.3332(8) 0.1849(6) 0.1393(7) 0.0148(16) Uani 1 1 d . . . . .
O4 O 0.5359(9) 0.2229(7) 0.1172(8) 0.0220(18) Uani 1 1 d . . . . .
H4 H 0.505195 0.173400 0.123926 0.033 Uiso 1 1 calc R U . . .
N1 N 0.2757(10) 0.0096(7) 0.1723(8) 0.0101(17) Uani 1 1 d . . . . .
N2 N 0.1263(10) 0.2499(7) 0.1633(8) 0.0101(17) Uani 1 1 d . . . . .
C1 C 0.0170(13) -0.0064(9) 0.1249(10) 0.0126(9) Uani 1 1 d . . . . .
C2 C -0.1035(13) -0.0265(9) 0.1011(10) 0.0126(9) Uani 1 1 d . . . . .
C3 C -0.1447(13) -0.1122(9) 0.0903(10) 0.0126(9) Uani 1 1 d . . . . .
H3 H -0.226600 -0.123193 0.076298 0.015 Uiso 1 1 calc R U . . .
C4 C -0.0680(12) -0.1843(9) 0.0997(10) 0.0126(9) Uani 1 1 d . . . . .
H4A H -0.097323 -0.244493 0.091716 0.015 Uiso 1 1 calc R U . . .
C5 C 0.0499(12) -0.1684(9) 0.1203(10) 0.0126(9) Uani 1 1 d . . . . .
H5 H 0.102563 -0.217710 0.126826 0.015 Uiso 1 1 calc R U . . .
C6 C 0.0936(13) -0.0794(9) 0.1320(10) 0.0126(9) Uani 1 1 d . . . . .
C7 C 0.2196(12) -0.0662(9) 0.1538(10) 0.014(2) Uani 1 1 d . . . . .
H7 H 0.265204 -0.118779 0.154486 0.016 Uiso 1 1 calc R U . . .
C8 C 0.4012(13) 0.0035(10) 0.1938(11) 0.0158(10) Uani 1 1 d . . . . .
C9 C 0.4834(13) 0.0391(9) 0.2830(11) 0.0158(10) Uani 1 1 d . . . . .
C10 C 0.6040(13) 0.0365(9) 0.3015(11) 0.0158(10) Uani 1 1 d . . . . .
H10 H 0.659340 0.060170 0.364969 0.019 Uiso 1 1 calc R U . . .
C11 C 0.6429(13) -0.0018(9) 0.2247(10) 0.0158(10) Uani 1 1 d . . . . .
H11 H 0.724726 -0.001396 0.233232 0.019 Uiso 1 1 calc R U . . .
C12 C 0.5613(13) -0.0396(9) 0.1376(11) 0.0158(10) Uani 1 1 d . . . . .
H12 H 0.588354 -0.070116 0.088492 0.019 Uiso 1 1 calc R U . . .
C13 C 0.4410(13) -0.0353(9) 0.1178(11) 0.0158(10) Uani 1 1 d . . . . .
H13 H 0.386027 -0.058222 0.053650 0.019 Uiso 1 1 calc R U . . .
C14 C 0.3465(13) 0.2680(9) 0.1194(10) 0.0126(9) Uani 1 1 d . . . . .
C15 C 0.4561(13) 0.2910(9) 0.1075(10) 0.0126(9) Uani 1 1 d . . . . .
C16 C 0.4836(13) 0.3771(9) 0.0899(10) 0.0126(9) Uani 1 1 d . . . . .
H16 H 0.558969 0.390159 0.085261 0.015 Uiso 1 1 calc R U . . .
C17 C 0.4018(12) 0.4463(9) 0.0787(10) 0.0126(9) Uani 1 1 d . . . . .
H17 H 0.420090 0.506249 0.064276 0.015 Uiso 1 1 calc R U . . .
C18 C 0.2948(13) 0.4275(9) 0.0885(10) 0.0126(9) Uani 1 1 d . . . . .
H18 H 0.239772 0.475183 0.081584 0.015 Uiso 1 1 calc R U . . .
C19 C 0.2640(12) 0.3392(9) 0.1085(10) 0.0126(9) Uani 1 1 d . . . . .
C20 C 0.1593(12) 0.3244(9) 0.1330(10) 0.014(2) Uani 1 1 d . . . . .
H20 H 0.108496 0.374927 0.126227 0.016 Uiso 1 1 calc R U . . .
C21 C 0.0229(13) 0.2518(9) 0.1929(11) 0.0158(10) Uani 1 1 d . . . . .
C22 C 0.0284(13) 0.2210(10) 0.2897(11) 0.0158(10) Uani 1 1 d . . . . .
C23 C -0.0706(13) 0.2154(9) 0.3205(11) 0.0158(10) Uani 1 1 d . . . . .
H23 H -0.063344 0.194703 0.389027 0.019 Uiso 1 1 calc R U . . .
C24 C -0.1806(13) 0.2411(9) 0.2481(10) 0.0158(10) Uani 1 1 d . . . . .
H24 H -0.250533 0.236812 0.265296 0.019 Uiso 1 1 calc R U . . .
C25 C -0.1853(13) 0.2728(9) 0.1515(11) 0.0158(10) Uani 1 1 d . . . . .
H25 H -0.259825 0.290755 0.101867 0.019 Uiso 1 1 calc R U . . .
C26 C -0.0866(13) 0.2794(9) 0.1240(11) 0.0158(10) Uani 1 1 d . . . . .
H26 H -0.093267 0.303263 0.056874 0.019 Uiso 1 1 calc R U . . .

loop_
_atom_site_aniso_label
_atom_site_aniso_U_11
_atom_site_aniso_U_22
_atom_site_aniso_U_33
_atom_site_aniso_U_23
_atom_site_aniso_U_13
_atom_site_aniso_U_12
Cu1 0.0079(9) 0.0104(9) 0.0129(8) 0.0002(7) 0.0038(7) 0.0003(8)
Cl1 0.017(2) 0.0171(19) 0.0172(18) -0.0053(14) 0.0058(15) -0.0032(15)
Cl2 0.014(2) 0.030(2) 0.0151(17) 0.0064(15) 0.0022(15) 0.0006(17)
O1 0.014(4) 0.007(3) 0.022(4) -0.004(3) 0.005(3) 0.000(3)
O2 0.017(4) 0.018(4) 0.033(4) 0.001(4) 0.011(4) 0.000(3)
O3 0.014(4) 0.007(3) 0.022(4) -0.004(3) 0.005(3) 0.000(3)
O4 0.017(4) 0.018(4) 0.033(4) 0.001(4) 0.011(4) 0.000(3)
N1 0.012(5) 0.011(4) 0.008(4) -0.001(3) 0.004(3) -0.003(4)
N2 0.012(5) 0.011(4) 0.008(4) -0.001(3) 0.004(3) -0.003(4)
C1 0.014(2) 0.013(2) 0.0110(19) 0.0004(16) 0.0053(18) 0.0005(19)
C2 0.014(2) 0.013(2) 0.0110(19) 0.0004(16) 0.0053(18) 0.0005(19)
C3 0.014(2) 0.013(2) 0.0110(19) 0.0004(16) 0.0053(18) 0.0005(19)
C4 0.014(2) 0.013(2) 0.0110(19) 0.0004(16) 0.0053(18) 0.0005(19)
C5 0.014(2) 0.013(2) 0.0110(19) 0.0004(16) 0.0053(18) 0.0005(19)
C6 0.014(2) 0.013(2) 0.0110(19) 0.0004(16) 0.0053(18) 0.0005(19)
C7 0.014(6) 0.010(5) 0.015(5) -0.001(4) 0.003(4) 0.006(4)
C8 0.014(2) 0.018(2) 0.016(2) 0.0037(17) 0.0053(19) 0.0035(19)
C9 0.014(2) 0.018(2) 0.016(2) 0.0037(17) 0.0053(19) 0.0035(19)
C10 0.014(2) 0.018(2) 0.016(2) 0.0037(17) 0.0053(19) 0.0035(19)
C11 0.014(2) 0.018(2) 0.016(2) 0.0037(17) 0.0053(19) 0.0035(19)
C12 0.014(2) 0.018(2) 0.016(2) 0.0037(17) 0.0053(19) 0.0035(19)
C13 0.014(2) 0.018(2) 0.016(2) 0.0037(17) 0.0053(19) 0.0035(19)
C14 0.014(2) 0.013(2) 0.0110(19) 0.0004(16) 0.0053(18) 0.0005(19)
C15 0.014(2) 0.013(2) 0.0110(19) 0.0004(16) 0.0053(18) 0.0005(19)
C16 0.014(2) 0.013(2) 0.0110(19) 0.0004(16) 0.0053(18) 0.0005(19)
C17 0.014(2) 0.013(2) 0.0110(19) 0.0004(16) 0.0053(18) 0.0005(19)
C18 0.014(2) 0.013(2) 0.0110(19) 0.0004(16) 0.0053(18) 0.0005(19)
C19 0.014(2) 0.013(2) 0.0110(19) 0.0004(16) 0.0053(18) 0.0005(19)
C20 0.014(6) 0.010(5) 0.015(5) -0.001(4) 0.003(4) 0.006(4)
C21 0.014(2) 0.018(2) 0.016(2) 0.0037(17) 0.0053(19) 0.0035(19)
C22 0.014(2) 0.018(2) 0.016(2) 0.0037(17) 0.0053(19) 0.0035(19)
C23 0.014(2) 0.018(2) 0.016(2) 0.0037(17) 0.0053(19) 0.0035(19)
C24 0.014(2) 0.018(2) 0.016(2) 0.0037(17) 0.0053(19) 0.0035(19)
C25 0.014(2) 0.018(2) 0.016(2) 0.0037(17) 0.0053(19) 0.0035(19)
C26 0.014(2) 0.018(2) 0.016(2) 0.0037(17) 0.0053(19) 0.0035(19)

loop_
_atom_type_symbol
_atom_type_description
_atom_type_scat_dispersion_real
_atom_type_scat_dispersion_imag
_atom_type_scat_source
C C 0.0033 0.0016 'International Tables Vol C Tables 4.2.6.8 and 6.1.1.4'
H H 0.0000 0.0000 'International Tables Vol C Tables 4.2.6.8 and 6.1.1.4'
Cl Cl 0.1484 0.1585 'International Tables Vol C Tables 4.2.6.8 and 6.1.1.4'
Cu Cu 0.3201 1.2651 'International Tables Vol C Tables 4.2.6.8 and 6.1.1.4'
N N 0.0061 0.0033 'International Tables Vol C Tables 4.2.6.8 and 6.1.1.4'
O O 0.0106 0.0060 'International Tables Vol C Tables 4.2.6.8 and 6.1.1.4'

loop_
_geom_angle_atom_site_label_1
_geom_angle_atom_site_label_2
_geom_angle_atom_site_label_3
_geom_angle
_geom_angle_site_symmetry_1
_geom_angle_site_symmetry_3
_geom_angle_publ_flag
O1 Cu1 O3 167.0(4) . . ?
O1 Cu1 N1 92.9(4) . . ?
O1 Cu1 N2 87.4(4) . . ?
O3 Cu1 N1 90.3(4) . . ?
O3 Cu1 N2 91.5(4) . . ?
N1 Cu1 N2 170.6(4) . . ?
C1 O1 Cu1 127.7(9) . . ?
C2 O2 H2 109.5 . . ?
C14 O3 Cu1 127.6(9) . . ?
C15 O4 H4 109.5 . . ?
C7 N1 Cu1 124.2(10) . . ?
C7 N1 C8 115.2(12) . . ?
C8 N1 Cu1 120.1(9) . . ?
C20 N2 Cu1 124.1(10) . . ?
C20 N2 C21 117.8(12) . . ?
C21 N2 Cu1 117.6(9) . . ?
O1 C1 C2 116.8(13) . . ?
O1 C1 C6 126.1(13) . . ?
C6 C1 C2 117.0(13) . . ?
O2 C2 C1 116.9(12) . . ?
C3 C2 O2 120.8(13) . . ?
C3 C2 C1 122.3(13) . . ?
C2 C3 H3 119.8 . . ?
C2 C3 C4 120.4(13) . . ?
C4 C3 H3 119.8 . . ?
C3 C4 H4A 120.1 . . ?
C5 C4 C3 119.7(13) . . ?
C5 C4 H4A 120.1 . . ?
C4 C5 H5 119.8 . . ?
C4 C5 C6 120.3(13) . . ?
C6 C5 H5 119.8 . . ?
C1 C6 C5 120.3(13) . . ?
C1 C6 C7 121.6(12) . . ?
C5 C6 C7 118.1(13) . . ?
N1 C7 C6 126.5(13) . . ?
N1 C7 H7 116.7 . . ?
C6 C7 H7 116.7 . . ?
C9 C8 N1 122.4(13) . . ?
C9 C8 C13 118.6(14) . . ?
C13 C8 N1 118.8(13) . . ?
C8 C9 Cl1 119.8(11) . . ?
C8 C9 C10 122.3(14) . . ?
C10 C9 Cl1 117.8(11) . . ?
C9 C10 H10 120.7 . . ?
C9 C10 C11 118.7(14) . . ?
C11 C10 H10 120.7 . . ?
C10 C11 H11 120.6 . . ?
C12 C11 C10 118.8(14) . . ?
C12 C11 H11 120.6 . . ?
C11 C12 H12 118.7 . . ?
C11 C12 C13 122.6(14) . . ?
C13 C12 H12 118.7 . . ?
C8 C13 H13 120.6 . . ?
C12 C13 C8 118.8(14) . . ?
C12 C13 H13 120.6 . . ?
O3 C14 C15 116.2(12) . . ?
O3 C14 C19 126.9(13) . . ?
C19 C14 C15 116.9(12) . . ?
O4 C15 C14 117.4(12) . . ?
C16 C15 O4 120.2(13) . . ?
C16 C15 C14 122.4(13) . . ?
C15 C16 H16 119.9 . . ?
C15 C16 C17 120.2(13) . . ?
C17 C16 H16 119.9 . . ?
C16 C17 H17 120.2 . . ?
C18 C17 C16 119.5(13) . . ?
C18 C17 H17 120.2 . . ?
C17 C18 H18 119.1 . . ?
C17 C18 C19 121.8(13) . . ?
C19 C18 H18 119.1 . . ?
C14 C19 C20 120.2(12) . . ?
C18 C19 C14 119.1(13) . . ?
C18 C19 C20 120.0(13) . . ?
N2 C20 C19 127.0(13) . . ?
N2 C20 H20 116.5 . . ?
C19 C20 H20 116.5 . . ?
C22 C21 N2 120.4(13) . . ?
C22 C21 C26 117.4(14) . . ?
C26 C21 N2 122.1(12) . . ?
C21 C22 Cl2 118.8(11) . . ?
C21 C22 C23 123.1(13) . . ?
C23 C22 Cl2 118.1(11) . . ?
C22 C23 H23 120.9 . . ?
C24 C23 C22 118.2(13) . . ?
C24 C23 H23 120.9 . . ?
C23 C24 H24 120.8 . . ?
C25 C24 C23 118.4(14) . . ?
C25 C24 H24 120.8 . . ?
C24 C25 H25 118.8 . . ?
C26 C25 C24 122.3(14) . . ?
C26 C25 H25 118.8 . . ?
C21 C26 H26 119.7 . . ?
C25 C26 C21 120.5(14) . . ?
C25 C26 H26 119.7 . . ?

loop_
_geom_bond_atom_site_label_1
_geom_bond_atom_site_label_2
_geom_bond_distance
_geom_bond_site_symmetry_2
_geom_bond_publ_flag
Cu1 O1 1.893(9) . ?
Cu1 O3 1.905(9) . ?
Cu1 N1 1.990(11) . ?
Cu1 N2 1.991(11) . ?
Cl1 C9 1.740(14) . ?
Cl2 C22 1.744(14) . ?
O1 C1 1.307(15) . ?
O2 H2 0.8400 . ?
O2 C2 1.369(16) . ?
O3 C14 1.281(15) . ?
O4 H4 0.8400 . ?
O4 C15 1.366(16) . ?
N1 C7 1.287(16) . ?
N1 C8 1.437(17) . ?
N2 C20 1.285(16) . ?
N2 C21 1.435(17) . ?
C1 C2 1.402(19) . ?
C1 C6 1.401(18) . ?
C2 C3 1.351(18) . ?
C3 H3 0.9500 . ?
C3 C4 1.387(17) . ?
C4 H4A 0.9500 . ?
C4 C5 1.366(18) . ?
C5 H5 0.9500 . ?
C5 C6 1.406(17) . ?
C6 C7 1.452(19) . ?
C7 H7 0.9500 . ?
C8 C9 1.369(19) . ?
C8 C13 1.400(19) . ?
C9 C10 1.385(19) . ?
C10 H10 0.9500 . ?
C10 C11 1.399(18) . ?
C11 H11 0.9500 . ?
C11 C12 1.362(18) . ?
C12 H12 0.9500 . ?
C12 C13 1.377(19) . ?
C13 H13 0.9500 . ?
C14 C15 1.425(18) . ?
C14 C19 1.418(18) . ?
C15 C16 1.358(18) . ?
C16 H16 0.9500 . ?
C16 C17 1.391(18) . ?
C17 H17 0.9500 . ?
C17 C18 1.367(19) . ?
C18 H18 0.9500 . ?
C18 C19 1.410(18) . ?
C19 C20 1.428(18) . ?
C20 H20 0.9500 . ?
C21 C22 1.365(18) . ?
C21 C26 1.382(19) . ?
C22 C23 1.396(19) . ?
C23 H23 0.9500 . ?
C23 C24 1.395(18) . ?
C24 H24 0.9500 . ?
C24 C25 1.371(18) . ?
C25 H25 0.9500 . ?
C25 C26 1.367(19) . ?
C26 H26 0.9500 . ?

loop_
_geom_hbond_atom_site_label_D
_geom_hbond_atom_site_label_H
_geom_hbond_atom_site_label_A
_geom_hbond_distance_DH
_geom_hbond_distance_HA
_geom_hbond_distance_DA
_geom_hbond_angle_DHA
_geom_hbond_site_symmetry_A
_geom_hbond_publ_flag
C13 H13 O2 0.95 2.60 3.442(18) 147.9 3 yes

loop_
_geom_torsion_atom_site_label_1
_geom_torsion_atom_site_label_2
_geom_torsion_atom_site_label_3
_geom_torsion_atom_site_label_4
_geom_torsion
_geom_torsion_site_symmetry_1
_geom_torsion_site_symmetry_2
_geom_torsion_site_symmetry_3
_geom_torsion_site_symmetry_4
_geom_torsion_publ_flag
Cu1 O1 C1 C2 -173.0(9) . . . . ?
Cu1 O1 C1 C6 6.0(19) . . . . ?
Cu1 O3 C14 C15 -177.6(9) . . . . ?
Cu1 O3 C14 C19 3(2) . . . . ?
Cu1 N1 C7 C6 -9.2(19) . . . . ?
Cu1 N1 C8 C9 61.9(16) . . . . ?
Cu1 N1 C8 C13 -114.0(13) . . . . ?
Cu1 N2 C20 C19 -13(2) . . . . ?
Cu1 N2 C21 C22 62.2(16) . . . . ?
Cu1 N2 C21 C26 -114.0(13) . . . . ?
Cl1 C9 C10 C11 179.4(10) . . . . ?
Cl2 C22 C23 C24 -178.2(10) . . . . ?
O1 C1 C2 O2 -0.5(18) . . . . ?
O1 C1 C2 C3 -177.8(12) . . . . ?
O1 C1 C6 C5 178.1(13) . . . . ?
O1 C1 C6 C7 0(2) . . . . ?
O2 C2 C3 C4 -179.0(12) . . . . ?
O3 Cu1 O1 C1 94.7(19) . . . . ?
O3 C14 C15 O4 0.6(18) . . . . ?
O3 C14 C15 C16 -177.7(12) . . . . ?
O3 C14 C19 C18 178.8(13) . . . . ?
O3 C14 C19 C20 8(2) . . . . ?
O4 C15 C16 C17 179.2(12) . . . . ?
N1 Cu1 O1 C1 -9.2(11) . . . . ?
N1 C8 C9 Cl1 5(2) . . . . ?
N1 C8 C9 C10 -177.2(13) . . . . ?
N1 C8 C13 C12 178.8(13) . . . . ?
N2 Cu1 O1 C1 -179.8(11) . . . . ?
N2 C21 C22 Cl2 3.8(19) . . . . ?
N2 C21 C22 C23 -175.6(13) . . . . ?
N2 C21 C26 C25 174.1(13) . . . . ?
C1 C2 C3 C4 -2(2) . . . . ?
C1 C6 C7 N1 3(2) . . . . ?
C2 C1 C6 C5 -2.9(19) . . . . ?
C2 C1 C6 C7 178.5(12) . . . . ?
C2 C3 C4 C5 0.3(19) . . . . ?
C3 C4 C5 C6 -0.1(19) . . . . ?
C4 C5 C6 C1 1(2) . . . . ?
C4 C5 C6 C7 -179.9(12) . . . . ?
C5 C6 C7 N1 -176.0(13) . . . . ?
C6 C1 C2 O2 -179.6(11) . . . . ?
C6 C1 C2 C3 3.2(19) . . . . ?
C7 N1 C8 C9 -125.7(15) . . . . ?
C7 N1 C8 C13 58.5(17) . . . . ?
C8 N1 C7 C6 178.7(13) . . . . ?
C8 C9 C10 C11 2(2) . . . . ?
C9 C8 C13 C12 3(2) . . . . ?
C9 C10 C11 C12 -4(2) . . . . ?
C10 C11 C12 C13 5(2) . . . . ?
C11 C12 C13 C8 -5(2) . . . . ?
C13 C8 C9 Cl1 -178.9(11) . . . . ?
C13 C8 C9 C10 -1(2) . . . . ?
C14 C15 C16 C17 -3(2) . . . . ?
C14 C19 C20 N2 -2(2) . . . . ?
C15 C14 C19 C18 -0.9(18) . . . . ?
C15 C14 C19 C20 -171.7(12) . . . . ?
C15 C16 C17 C18 1.9(19) . . . . ?
C16 C17 C18 C19 -1(2) . . . . ?
C17 C18 C19 C14 0(2) . . . . ?
C17 C18 C19 C20 171.1(12) . . . . ?
C18 C19 C20 N2 -172.5(13) . . . . ?
C19 C14 C15 O4 -179.7(12) . . . . ?
C19 C14 C15 C16 2(2) . . . . ?
C20 N2 C21 C22 -125.1(15) . . . . ?
C20 N2 C21 C26 58.7(18) . . . . ?
C21 N2 C20 C19 174.5(13) . . . . ?
C21 C22 C23 C24 1(2) . . . . ?
C22 C21 C26 C25 -2(2) . . . . ?
C22 C23 C24 C25 -2(2) . . . . ?
C23 C24 C25 C26 0(2) . . . . ?
C24 C25 C26 C21 2(2) . . . . ?
C26 C21 C22 Cl2 -179.8(11) . . . . ?
C26 C21 C22 C23 1(2) . . . . ?

loop_
_twin_individual_id
_twin_individual_mass_fraction_refined
1 0.421(10)
2 0.579(10)
